data_7005468
loop_
_publ_author_name
'Onodera, Kuniaki'
'Kasuga, Noriko Chikaraishi'
'Takashima, Tomomi'
'Hara, Akihiro'
'Amano, Akifumi'
'Murakami, Hideyuki'
'Nomiya, Kenji'

_publ_section_title
;
 Synthesis, reaction and structure of a highly light-stable silver(I)
 cluster with an Ag4S4N4 core having a tridentate 4N-morpholyl
 2-acetylpyridine thiosemicarbazone ligand: use of water-soluble
 silver(I) carboxylates as a silver(I) source.
;
_journal_issue 33
_journal_name_full 'Dalton transactions (Cambridge, England : 2003)'
_journal_page_first 3646
_journal_page_last 3652
_journal_paper_doi 10.1039/b702427d
_journal_year 2007
_chemical_compound_source 'local laboratory'
_chemical_formula_moiety 'C60 H60 Ag2 N8 O2 P2 S2'
_chemical_formula_sum 'C60 H60 Ag2 N8 O2 P2 S2'
_chemical_formula_weight 1266.99
_chemical_name_systematic ?
_space_group_IT_number 2
_symmetry_cell_setting triclinic
_symmetry_space_group_name_Hall '-P 1'
_symmetry_space_group_name_H-M 'P -1'
_atom_sites_solution_hydrogens geom
_atom_sites_solution_primary direct
_atom_sites_solution_secondary difmap
_audit_creation_method SHELXL-97
_cell_angle_alpha 70.353(2)
_cell_angle_beta 76.622(2)
_cell_angle_gamma 65.256(2)
_cell_formula_units_Z 1
_cell_length_a 11.005(11)
_cell_length_b 11.477(11)
_cell_length_c 12.859(13)
_cell_measurement_reflns_used 6203
_cell_measurement_temperature 90
_cell_measurement_theta_max 28.294
_cell_measurement_theta_min 2.263
_cell_volume 1381(2)
_computing_cell_refinement 'Bruker SMART'
_computing_data_collection 'Bruker SMART'
_computing_data_reduction 'Bruker SAINT'
_computing_molecular_graphics 'Bruker SHELXTL '
_computing_publication_material 'WinGX (Farrugia, 1999) '
_computing_structure_refinement 'SHELXL-97 (Sheldrick, 1997)'
_computing_structure_solution 'SHELXS-97 (Sheldrick, 1997)'
_diffrn_ambient_temperature 90
_diffrn_detector_area_resol_mean 8.366
_diffrn_measured_fraction_theta_full 0.995
_diffrn_measured_fraction_theta_max 0.995
_diffrn_measurement_device_type 'CCD area detector'
_diffrn_measurement_method 'phi and omega scans'
_diffrn_radiation_monochromator graphite
_diffrn_radiation_source 'fine-focus sealed tube'
_diffrn_radiation_type MoK\a
_diffrn_radiation_wavelength 0.71073
_diffrn_reflns_av_R_equivalents 0.0332
_diffrn_reflns_av_sigmaI/netI 0.0295
_diffrn_reflns_limit_h_max 14
_diffrn_reflns_limit_h_min -14
_diffrn_reflns_limit_k_max 15
_diffrn_reflns_limit_k_min -15
_diffrn_reflns_limit_l_max 17
_diffrn_reflns_limit_l_min -17
_diffrn_reflns_number 18103
_diffrn_reflns_theta_full 28.30
_diffrn_reflns_theta_max 28.30
_diffrn_reflns_theta_min 1.69
_diffrn_standards_decay_% 0
_diffrn_standards_interval_count 0
_diffrn_standards_number 0
_exptl_absorpt_coefficient_mu 0.894
_exptl_absorpt_correction_T_max 0.870
_exptl_absorpt_correction_T_min 0.810
_exptl_absorpt_correction_type empirical
_exptl_absorpt_process_details 'XPREP Bruker AXS 2000'
_exptl_crystal_colour yellow-orange
_exptl_crystal_density_diffrn 1.52
_exptl_crystal_density_method 'not measured'
_exptl_crystal_description rod
_exptl_crystal_F_000 648
_exptl_crystal_size_max 0.36
_exptl_crystal_size_mid 0.20
_exptl_crystal_size_min 0.16
_refine_diff_density_max 0.667
_refine_diff_density_min -0.568
_refine_diff_density_rms 0.138
_refine_ls_extinction_method none
_refine_ls_goodness_of_fit_ref 1.026
_refine_ls_hydrogen_treatment noref
_refine_ls_matrix_type full
_refine_ls_number_parameters 344
_refine_ls_number_reflns 6839
_refine_ls_number_restraints 0
_refine_ls_restrained_S_all 1.026
_refine_ls_R_factor_all 0.0258
_refine_ls_R_factor_gt 0.0231
_refine_ls_shift/su_max 0.002
_refine_ls_shift/su_mean 0.000
_refine_ls_structure_factor_coef Fsqd
_refine_ls_weighting_details 'calc w=1/[\s^2^(Fo^2^)+(0.0478P)^2^+0.0542P] where P=(Fo^2^+2Fc^2^)/3'
_refine_ls_weighting_scheme calc
_refine_ls_wR_factor_gt 0.0638
_refine_ls_wR_factor_ref 0.0701
_reflns_number_gt 6326
_reflns_number_total 6839
_reflns_threshold_expression I>2\s(I)
_cod_data_source_file b702427d.txt
_cod_data_source_block CCDC296440
_cod_database_code 7005468

loop_
_symmetry_equiv_pos_as_xyz
'x, y, z'
'-x, -y, -z'

loop_
_atom_site_label
_atom_site_type_symbol
_atom_site_fract_x
_atom_site_fract_y
_atom_site_fract_z
_atom_site_U_iso_or_equiv
_atom_site_adp_type
_atom_site_occupancy
_atom_site_symmetry_multiplicity
_atom_site_calc_flag
_atom_site_refinement_flags
_atom_site_disorder_assembly
_atom_site_disorder_group
C1 C 0.29864(18) 0.63571(18) 0.72784(15) 0.0237(3) Uani 1 1 d . . .
H1 H 0.2815 0.6027 0.6782 0.028 Uiso 1 1 calc R . .
C2 C 0.33272(18) 0.74733(17) 0.68561(15) 0.0241(4) Uani 1 1 d . . .
H2 H 0.3403 0.7872 0.6096 0.029 Uiso 1 1 calc R . .
C3 C 0.35505(19) 0.79722(18) 0.75980(15) 0.0277(4) Uani 1 1 d . . .
H3 H 0.3780 0.8721 0.7345 0.033 Uiso 1 1 calc R . .
C4 C 0.34307(19) 0.73501(18) 0.87280(15) 0.0253(4) Uani 1 1 d . . .
H4 H 0.3568 0.7683 0.9240 0.030 Uiso 1 1 calc R . .
C5 C 0.31005(15) 0.62177(16) 0.90834(14) 0.0172(3) Uani 1 1 d . . .
C6 C 0.29893(15) 0.54875(15) 1.02762(13) 0.0163(3) Uani 1 1 d . . .
C7 C 0.35641(17) 0.57285(17) 1.11026(15) 0.0215(3) Uani 1 1 d . . .
H7A H 0.3938 0.4906 1.1652 0.032 Uiso 1 1 calc R . .
H7B H 0.2864 0.6363 1.1456 0.032 Uiso 1 1 calc R . .
H7C H 0.4257 0.6071 1.0726 0.032 Uiso 1 1 calc R . .
C8 C 0.16310(15) 0.32130(15) 1.19933(13) 0.0152(3) Uani 1 1 d . . .
C9 C 0.26119(18) 0.24743(18) 1.37577(15) 0.0246(4) Uani 1 1 d . . .
H9A H 0.2041 0.2912 1.4320 0.029 Uiso 1 1 calc R . .
H9B H 0.3152 0.2989 1.3310 0.029 Uiso 1 1 calc R . .
C10 C 0.35175(18) 0.10837(19) 1.43059(15) 0.0278(4) Uani 1 1 d . . .
H10A H 0.4154 0.0689 1.3742 0.033 Uiso 1 1 calc R . .
H10B H 0.4025 0.1129 1.4806 0.033 Uiso 1 1 calc R . .
C11 C 0.2017(2) 0.01782(18) 1.41906(15) 0.0285(4) Uani 1 1 d . . .
H11A H 0.1521 -0.0389 1.4613 0.034 Uiso 1 1 calc R . .
H11B H 0.2628 -0.0223 1.3621 0.034 Uiso 1 1 calc R . .
C12 C 0.10451(18) 0.15388(17) 1.36481(14) 0.0226(3) Uani 1 1 d . . .
H12A H 0.0581 0.1462 1.3133 0.027 Uiso 1 1 calc R . .
H12B H 0.0379 0.1911 1.4209 0.027 Uiso 1 1 calc R . .
C13 C 0.37276(15) 0.18217(15) 0.82357(13) 0.0153(3) Uani 1 1 d . . .
C14 C 0.47096(16) 0.22480(17) 0.83219(15) 0.0208(3) Uani 1 1 d . . .
H14 H 0.4506 0.3148 0.8222 0.025 Uiso 1 1 calc R . .
C15 C 0.59915(17) 0.13235(18) 0.85580(15) 0.0236(4) Uani 1 1 d . . .
H15 H 0.6648 0.1613 0.8598 0.028 Uiso 1 1 calc R . .
C16 C 0.63002(16) -0.00252(17) 0.87347(14) 0.0211(3) Uani 1 1 d . . .
H16 H 0.7157 -0.0638 0.8898 0.025 Uiso 1 1 calc R . .
C17 C 0.53272(16) -0.04546(16) 0.86674(14) 0.0203(3) Uani 1 1 d . . .
H17 H 0.5529 -0.1359 0.8787 0.024 Uiso 1 1 calc R . .
C18 C 0.40440(16) 0.04650(16) 0.84204(14) 0.0182(3) Uani 1 1 d . . .
H18 H 0.3393 0.0169 0.8379 0.022 Uiso 1 1 calc R . .
C19 C 0.22816(16) 0.39598(16) 0.64886(13) 0.0163(3) Uani 1 1 d . . .
C20 C 0.11357(18) 0.49739(17) 0.60299(14) 0.0219(3) Uani 1 1 d . . .
H20 H 0.0305 0.5131 0.6456 0.026 Uiso 1 1 calc R . .
C21 C 0.1223(2) 0.57520(18) 0.49411(15) 0.0279(4) Uani 1 1 d . . .
H21 H 0.0450 0.6410 0.4636 0.033 Uiso 1 1 calc R . .
C22 C 0.2465(2) 0.5547(2) 0.43090(15) 0.0314(4) Uani 1 1 d . . .
H22 H 0.2530 0.6083 0.3589 0.038 Uiso 1 1 calc R . .
C23 C 0.3601(2) 0.4544(2) 0.47540(16) 0.0316(4) Uani 1 1 d . . .
H23 H 0.4432 0.4402 0.4329 0.038 Uiso 1 1 calc R . .
C24 C 0.35153(18) 0.37430(18) 0.58323(14) 0.0239(3) Uani 1 1 d . . .
H24 H 0.4286 0.3057 0.6118 0.029 Uiso 1 1 calc R . .
C25 C 0.10752(15) 0.21509(15) 0.79547(13) 0.0155(3) Uani 1 1 d . . .
C26 C 0.12837(16) 0.15617(16) 0.71070(14) 0.0190(3) Uani 1 1 d . . .
H26 H 0.1906 0.1689 0.6496 0.023 Uiso 1 1 calc R . .
C27 C 0.05673(17) 0.07858(18) 0.71697(15) 0.0227(3) Uani 1 1 d . . .
H27 H 0.0712 0.0393 0.6604 0.027 Uiso 1 1 calc R . .
C28 C -0.03640(17) 0.05978(18) 0.80778(16) 0.0244(4) Uani 1 1 d . . .
H28 H -0.0834 0.0067 0.8126 0.029 Uiso 1 1 calc R . .
C29 C -0.05959(17) 0.11979(18) 0.89128(15) 0.0234(3) Uani 1 1 d . . .
H29 H -0.1232 0.1082 0.9515 0.028 Uiso 1 1 calc R . .
C30 C 0.01230(16) 0.19766(17) 0.88539(14) 0.0198(3) Uani 1 1 d . . .
H30 H -0.0035 0.2379 0.9416 0.024 Uiso 1 1 calc R . .
N1 N 0.28892(14) 0.57287(14) 0.83571(12) 0.0201(3) Uani 1 1 d . . .
N2 N 0.23677(13) 0.46646(13) 1.05579(11) 0.0157(3) Uani 1 1 d . . .
N3 N 0.23486(13) 0.39790(13) 1.16616(11) 0.0171(3) Uani 1 1 d . . .
N4 N 0.17803(15) 0.24119(14) 1.30576(12) 0.0219(3) Uani 1 1 d . . .
O1 O 0.27769(14) 0.02568(13) 1.49129(10) 0.0302(3) Uani 1 1 d . . .
P1 P 0.20640(4) 0.30879(4) 0.79562(3) 0.01345(8) Uani 1 1 d . . .
S1 S 0.05510(4) 0.31184(4) 1.12558(3) 0.01501(8) Uani 1 1 d . . .
Ag1 Ag 0.126116(11) 0.443484(11) 0.925271(9) 0.01538(5) Uani 1 1 d . . .

loop_
_atom_site_aniso_label
_atom_site_aniso_U_11
_atom_site_aniso_U_22
_atom_site_aniso_U_33
_atom_site_aniso_U_23
_atom_site_aniso_U_13
_atom_site_aniso_U_12
C1 0.0278(9) 0.0229(8) 0.0217(8) -0.0026(7) -0.0048(7) -0.0123(7)
C2 0.0278(9) 0.0174(8) 0.0214(8) -0.0016(6) 0.0018(7) -0.0081(7)
C3 0.0378(10) 0.0180(8) 0.0273(9) -0.0071(7) 0.0071(8) -0.0150(8)
C4 0.0329(9) 0.0217(8) 0.0247(9) -0.0108(7) 0.0050(7) -0.0141(7)
C5 0.0133(7) 0.0148(7) 0.0218(8) -0.0055(6) 0.0001(6) -0.0043(6)
C6 0.0133(7) 0.0143(7) 0.0200(7) -0.0058(6) -0.0013(6) -0.0033(6)
C7 0.0205(8) 0.0217(8) 0.0249(8) -0.0074(7) -0.0035(6) -0.0090(6)
C8 0.0151(7) 0.0128(7) 0.0154(7) -0.0050(6) -0.0025(5) -0.0016(5)
C9 0.0300(9) 0.0245(9) 0.0198(8) -0.0009(7) -0.0109(7) -0.0104(7)
C10 0.0271(9) 0.0302(10) 0.0190(8) -0.0025(7) -0.0050(7) -0.0059(8)
C11 0.0408(11) 0.0191(8) 0.0205(8) -0.0021(7) -0.0009(7) -0.0101(8)
C12 0.0297(9) 0.0198(8) 0.0177(8) -0.0012(6) -0.0017(7) -0.0119(7)
C13 0.0141(7) 0.0158(7) 0.0148(7) -0.0064(6) -0.0020(5) -0.0024(6)
C14 0.0191(8) 0.0156(7) 0.0289(9) -0.0085(7) -0.0064(7) -0.0038(6)
C15 0.0161(7) 0.0243(9) 0.0334(9) -0.0113(7) -0.0071(7) -0.0052(6)
C16 0.0154(7) 0.0209(8) 0.0230(8) -0.0090(7) -0.0034(6) 0.0001(6)
C17 0.0203(8) 0.0151(7) 0.0224(8) -0.0073(6) -0.0011(6) -0.0026(6)
C18 0.0179(7) 0.0168(7) 0.0213(8) -0.0076(6) -0.0026(6) -0.0057(6)
C19 0.0203(7) 0.0159(7) 0.0158(7) -0.0060(6) -0.0029(6) -0.0077(6)
C20 0.0239(8) 0.0199(8) 0.0204(8) -0.0056(6) -0.0044(6) -0.0056(7)
C21 0.0380(10) 0.0204(8) 0.0221(9) -0.0037(7) -0.0102(8) -0.0058(8)
C22 0.0521(12) 0.0284(10) 0.0160(8) -0.0033(7) -0.0022(8) -0.0199(9)
C23 0.0351(10) 0.0406(11) 0.0210(9) -0.0109(8) 0.0075(7) -0.0194(9)
C24 0.0220(8) 0.0275(9) 0.0214(8) -0.0084(7) -0.0001(7) -0.0082(7)
C25 0.0136(7) 0.0150(7) 0.0176(7) -0.0043(6) -0.0038(6) -0.0039(6)
C26 0.0192(7) 0.0217(8) 0.0176(7) -0.0072(6) -0.0013(6) -0.0081(6)
C27 0.0242(8) 0.0253(9) 0.0239(8) -0.0111(7) -0.0047(7) -0.0098(7)
C28 0.0192(8) 0.0249(9) 0.0330(9) -0.0085(7) -0.0055(7) -0.0100(7)
C29 0.0165(7) 0.0279(9) 0.0258(8) -0.0080(7) 0.0019(6) -0.0097(7)
C30 0.0168(7) 0.0233(8) 0.0205(8) -0.0089(6) -0.0016(6) -0.0064(6)
N1 0.0220(7) 0.0203(7) 0.0194(7) -0.0010(5) -0.0047(5) -0.0113(6)
N2 0.0154(6) 0.0136(6) 0.0164(6) -0.0036(5) -0.0023(5) -0.0040(5)
N3 0.0187(6) 0.0161(6) 0.0158(6) -0.0020(5) -0.0047(5) -0.0061(5)
N4 0.0284(7) 0.0211(7) 0.0171(7) 0.0017(6) -0.0080(6) -0.0127(6)
O1 0.0381(7) 0.0238(7) 0.0185(6) 0.0032(5) -0.0076(5) -0.0064(6)
P1 0.01294(18) 0.01343(18) 0.01428(18) -0.00544(14) -0.00206(14) -0.00355(14)
S1 0.01595(17) 0.01294(17) 0.01592(17) -0.00367(14) -0.00300(14) -0.00466(14)
Ag1 0.01567(7) 0.01598(7) 0.01497(7) -0.00657(5) -0.00203(4) -0.00428(5)

loop_
_atom_type_symbol
_atom_type_description
_atom_type_scat_dispersion_real
_atom_type_scat_dispersion_imag
_atom_type_scat_source
C C 0.0033 0.0016 'International Tables Vol C Tables 4.2.6.8 and 6.1.1.4'
H H 0.0000 0.0000 'International Tables Vol C Tables 4.2.6.8 and 6.1.1.4'
N N 0.0061 0.0033 'International Tables Vol C Tables 4.2.6.8 and 6.1.1.4'
O O 0.0106 0.0060 'International Tables Vol C Tables 4.2.6.8 and 6.1.1.4'
P P 0.1023 0.0942 'International Tables Vol C Tables 4.2.6.8 and 6.1.1.4'
S S 0.1246 0.1234 'International Tables Vol C Tables 4.2.6.8 and 6.1.1.4'
Ag Ag -0.8971 1.1015 'International Tables Vol C Tables 4.2.6.8 and 6.1.1.4'

loop_
_geom_angle_atom_site_label_1
_geom_angle_atom_site_label_2
_geom_angle_atom_site_label_3
_geom_angle
_geom_angle_site_symmetry_1
_geom_angle_site_symmetry_3
_geom_angle_publ_flag
N1 C1 C2 123.71(17) . . ?
N1 C1 H1 118.1 . . ?
C2 C1 H1 118.1 . . ?
C3 C2 C1 117.78(16) . . ?
C3 C2 H2 121.1 . . ?
C1 C2 H2 121.1 . . ?
C2 C3 C4 119.60(16) . . ?
C2 C3 H3 120.2 . . ?
C4 C3 H3 120.2 . . ?
C3 C4 C5 118.96(17) . . ?
C3 C4 H4 120.5 . . ?
C5 C4 H4 120.5 . . ?
N1 C5 C4 121.33(15) . . ?
N1 C5 C6 117.01(14) . . ?
C4 C5 C6 121.65(15) . . ?
N2 C6 C5 117.04(14) . . ?
N2 C6 C7 122.77(15) . . ?
C5 C6 C7 120.18(14) . . ?
C6 C7 H7A 109.5 . . ?
C6 C7 H7B 109.5 . . ?
H7A C7 H7B 109.5 . . ?
C6 C7 H7C 109.5 . . ?
H7A C7 H7C 109.5 . . ?
H7B C7 H7C 109.5 . . ?
N3 C8 N4 113.94(14) . . ?
N3 C8 S1 128.22(12) . . ?
N4 C8 S1 117.84(12) . . ?
N4 C9 C10 109.68(15) . . ?
N4 C9 H9A 109.7 . . ?
C10 C9 H9A 109.7 . . ?
N4 C9 H9B 109.7 . . ?
C10 C9 H9B 109.7 . . ?
H9A C9 H9B 108.2 . . ?
O1 C10 C9 111.99(15) . . ?
O1 C10 H10A 109.2 . . ?
C9 C10 H10A 109.2 . . ?
O1 C10 H10B 109.2 . . ?
C9 C10 H10B 109.2 . . ?
H10A C10 H10B 107.9 . . ?
O1 C11 C12 111.53(15) . . ?
O1 C11 H11A 109.3 . . ?
C12 C11 H11A 109.3 . . ?
O1 C11 H11B 109.3 . . ?
C12 C11 H11B 109.3 . . ?
H11A C11 H11B 108.0 . . ?
N4 C12 C11 109.45(15) . . ?
N4 C12 H12A 109.8 . . ?
C11 C12 H12A 109.8 . . ?
N4 C12 H12B 109.8 . . ?
C11 C12 H12B 109.8 . . ?
H12A C12 H12B 108.2 . . ?
C18 C13 C14 118.98(14) . . ?
C18 C13 P1 123.67(12) . . ?
C14 C13 P1 117.27(12) . . ?
C15 C14 C13 119.93(15) . . ?
C15 C14 H14 120.0 . . ?
C13 C14 H14 120.0 . . ?
C16 C15 C14 120.69(16) . . ?
C16 C15 H15 119.7 . . ?
C14 C15 H15 119.7 . . ?
C17 C16 C15 119.63(15) . . ?
C17 C16 H16 120.2 . . ?
C15 C16 H16 120.2 . . ?
C16 C17 C18 120.11(16) . . ?
C16 C17 H17 119.9 . . ?
C18 C17 H17 119.9 . . ?
C17 C18 C13 120.64(15) . . ?
C17 C18 H18 119.7 . . ?
C13 C18 H18 119.7 . . ?
C24 C19 C20 118.59(15) . . ?
C24 C19 P1 124.57(13) . . ?
C20 C19 P1 116.68(12) . . ?
C21 C20 C19 120.66(17) . . ?
C21 C20 H20 119.7 . . ?
C19 C20 H20 119.7 . . ?
C22 C21 C20 120.00(17) . . ?
C22 C21 H21 120.0 . . ?
C20 C21 H21 120.0 . . ?
C23 C22 C21 119.70(17) . . ?
C23 C22 H22 120.2 . . ?
C21 C22 H22 120.2 . . ?
C22 C23 C24 120.54(18) . . ?
C22 C23 H23 119.7 . . ?
C24 C23 H23 119.7 . . ?
C23 C24 C19 120.48(17) . . ?
C23 C24 H24 119.8 . . ?
C19 C24 H24 119.8 . . ?
C30 C25 C26 119.37(15) . . ?
C30 C25 P1 118.44(12) . . ?
C26 C25 P1 122.14(12) . . ?
C27 C26 C25 120.43(15) . . ?
C27 C26 H26 119.8 . . ?
C25 C26 H26 119.8 . . ?
C28 C27 C26 119.88(16) . . ?
C28 C27 H27 120.1 . . ?
C26 C27 H27 120.1 . . ?
C29 C28 C27 120.13(16) . . ?
C29 C28 H28 119.9 . . ?
C27 C28 H28 119.9 . . ?
C28 C29 C30 120.17(16) . . ?
C28 C29 H29 119.9 . . ?
C30 C29 H29 119.9 . . ?
C25 C30 C29 120.00(16) . . ?
C25 C30 H30 120.0 . . ?
C29 C30 H30 120.0 . . ?
C1 N1 C5 118.59(15) . . ?
C1 N1 Ag1 122.78(11) . . ?
C5 N1 Ag1 111.93(10) . . ?
C6 N2 N3 114.26(13) . . ?
C6 N2 Ag1 122.56(11) . . ?
N3 N2 Ag1 123.14(10) . . ?
C8 N3 N2 115.71(13) . . ?
C8 N4 C12 125.12(14) . . ?
C8 N4 C9 121.59(14) . . ?
C12 N4 C9 112.98(13) . . ?
C10 O1 C11 110.13(13) . . ?
C13 P1 C25 104.16(7) . . ?
C13 P1 C19 104.07(7) . . ?
C25 P1 C19 102.83(7) . . ?
C13 P1 Ag1 110.41(5) . . ?
C25 P1 Ag1 117.45(5) . . ?
C19 P1 Ag1 116.41(5) . . ?
C8 S1 Ag1 98.92(5) . . ?
C8 S1 Ag1 104.19(5) . 2_567 ?
Ag1 S1 Ag1 70.452(11) . 2_567 ?
P1 Ag1 N2 132.52(3) . . ?
P1 Ag1 N1 95.09(3) . . ?
N2 Ag1 N1 64.83(4) . . ?
P1 Ag1 S1 111.737(15) . . ?
N2 Ag1 S1 72.60(3) . . ?
N1 Ag1 S1 137.29(3) . . ?
P1 Ag1 S1 120.910(14) . 2_567 ?
N2 Ag1 S1 99.04(3) . 2_567 ?
N1 Ag1 S1 81.16(3) . 2_567 ?
S1 Ag1 S1 109.548(11) . 2_567 ?
P1 Ag1 Ag1 140.026(11) . 2_567 ?
N2 Ag1 Ag1 82.94(3) . 2_567 ?
N1 Ag1 Ag1 120.25(3) . 2_567 ?
S1 Ag1 Ag1 54.782(10) . 2_567 ?
S1 Ag1 Ag1 54.766(10) 2_567 2_567 ?

loop_
_geom_bond_atom_site_label_1
_geom_bond_atom_site_label_2
_geom_bond_distance
_geom_bond_site_symmetry_2
_geom_bond_publ_flag
C1 N1 1.334(2) . ?
C1 C2 1.385(2) . ?
C1 H1 0.9300 . ?
C2 C3 1.376(3) . ?
C2 H2 0.9300 . ?
C3 C4 1.390(3) . ?
C3 H3 0.9300 . ?
C4 C5 1.396(2) . ?
C4 H4 0.9300 . ?
C5 N1 1.343(2) . ?
C5 C6 1.485(2) . ?
C6 N2 1.299(2) . ?
C6 C7 1.504(2) . ?
C7 H7A 0.9600 . ?
C7 H7B 0.9600 . ?
C7 H7C 0.9600 . ?
C8 N3 1.323(2) . ?
C8 N4 1.370(2) . ?
C8 S1 1.7386(16) . ?
C9 N4 1.460(2) . ?
C9 C10 1.508(2) . ?
C9 H9A 0.9700 . ?
C9 H9B 0.9700 . ?
C10 O1 1.424(2) . ?
C10 H10A 0.9700 . ?
C10 H10B 0.9700 . ?
C11 O1 1.431(2) . ?
C11 C12 1.511(2) . ?
C11 H11A 0.9700 . ?
C11 H11B 0.9700 . ?
C12 N4 1.455(2) . ?
C12 H12A 0.9700 . ?
C12 H12B 0.9700 . ?
C13 C18 1.392(2) . ?
C13 C14 1.398(2) . ?
C13 P1 1.8218(16) . ?
C14 C15 1.392(2) . ?
C14 H14 0.9300 . ?
C15 C16 1.386(2) . ?
C15 H15 0.9300 . ?
C16 C17 1.382(2) . ?
C16 H16 0.9300 . ?
C17 C18 1.394(2) . ?
C17 H17 0.9300 . ?
C18 H18 0.9300 . ?
C19 C24 1.395(2) . ?
C19 C20 1.395(2) . ?
C19 P1 1.8281(16) . ?
C20 C21 1.391(2) . ?
C20 H20 0.9300 . ?
C21 C22 1.389(3) . ?
C21 H21 0.9300 . ?
C22 C23 1.378(3) . ?
C22 H22 0.9300 . ?
C23 C24 1.390(3) . ?
C23 H23 0.9300 . ?
C24 H24 0.9300 . ?
C25 C30 1.391(2) . ?
C25 C26 1.396(2) . ?
C25 P1 1.8228(16) . ?
C26 C27 1.390(2) . ?
C26 H26 0.9300 . ?
C27 C28 1.387(2) . ?
C27 H27 0.9300 . ?
C28 C29 1.384(3) . ?
C28 H28 0.9300 . ?
C29 C30 1.396(2) . ?
C29 H29 0.9300 . ?
C30 H30 0.9300 . ?
N1 Ag1 2.6198(14) . ?
N2 N3 1.3722(18) . ?
N2 Ag1 2.4252(13) . ?
P1 Ag1 2.4203(4) . ?
S1 Ag1 2.6397(4) . ?
S1 Ag1 2.6402(4) 2_567 ?
Ag1 S1 2.6402(4) 2_567 ?
Ag1 Ag1 3.046(3) 2_567 ?

loop_
_geom_torsion_atom_site_label_1
_geom_torsion_atom_site_label_2
_geom_torsion_atom_site_label_3
_geom_torsion_atom_site_label_4
_geom_torsion
_geom_torsion_site_symmetry_1
_geom_torsion_site_symmetry_2
_geom_torsion_site_symmetry_3
_geom_torsion_site_symmetry_4
_geom_torsion_publ_flag
N1 C1 C2 C3 -1.3(3) . . . . ?
C1 C2 C3 C4 0.1(3) . . . . ?
C2 C3 C4 C5 0.8(3) . . . . ?
C3 C4 C5 N1 -0.5(3) . . . . ?
C3 C4 C5 C6 178.51(16) . . . . ?
N1 C5 C6 N2 -17.5(2) . . . . ?
C4 C5 C6 N2 163.53(16) . . . . ?
N1 C5 C6 C7 163.40(15) . . . . ?
C4 C5 C6 C7 -15.6(2) . . . . ?
N4 C9 C10 O1 -55.3(2) . . . . ?
O1 C11 C12 N4 56.28(19) . . . . ?
C18 C13 C14 C15 1.8(3) . . . . ?
P1 C13 C14 C15 178.63(13) . . . . ?
C13 C14 C15 C16 -1.5(3) . . . . ?
C14 C15 C16 C17 0.5(3) . . . . ?
C15 C16 C17 C18 0.2(3) . . . . ?
C16 C17 C18 C13 0.2(3) . . . . ?
C14 C13 C18 C17 -1.2(2) . . . . ?
P1 C13 C18 C17 -177.79(12) . . . . ?
C24 C19 C20 C21 0.0(3) . . . . ?
P1 C19 C20 C21 175.55(14) . . . . ?
C19 C20 C21 C22 -1.7(3) . . . . ?
C20 C21 C22 C23 2.0(3) . . . . ?
C21 C22 C23 C24 -0.5(3) . . . . ?
C22 C23 C24 C19 -1.3(3) . . . . ?
C20 C19 C24 C23 1.5(3) . . . . ?
P1 C19 C24 C23 -173.65(14) . . . . ?
C30 C25 C26 C27 -1.3(2) . . . . ?
P1 C25 C26 C27 175.98(13) . . . . ?
C25 C26 C27 C28 0.2(3) . . . . ?
C26 C27 C28 C29 1.0(3) . . . . ?
C27 C28 C29 C30 -1.1(3) . . . . ?
C26 C25 C30 C29 1.2(2) . . . . ?
P1 C25 C30 C29 -176.18(13) . . . . ?
C28 C29 C30 C25 0.0(3) . . . . ?
C2 C1 N1 C5 1.7(3) . . . . ?
C2 C1 N1 Ag1 150.66(14) . . . . ?
C4 C5 N1 C1 -0.7(2) . . . . ?
C6 C5 N1 C1 -179.74(15) . . . . ?
C4 C5 N1 Ag1 -152.89(13) . . . . ?
C6 C5 N1 Ag1 28.10(16) . . . . ?
C5 C6 N2 N3 177.35(13) . . . . ?
C7 C6 N2 N3 -3.6(2) . . . . ?
C5 C6 N2 Ag1 -5.02(19) . . . . ?
C7 C6 N2 Ag1 174.09(11) . . . . ?
N4 C8 N3 N2 171.72(13) . . . . ?
S1 C8 N3 N2 -8.6(2) . . . . ?
C6 N2 N3 C8 174.77(14) . . . . ?
Ag1 N2 N3 C8 -2.85(18) . . . . ?
N3 C8 N4 C12 175.95(15) . . . . ?
S1 C8 N4 C12 -3.8(2) . . . . ?
N3 C8 N4 C9 2.9(2) . . . . ?
S1 C8 N4 C9 -176.81(13) . . . . ?
C11 C12 N4 C8 132.63(17) . . . . ?
C11 C12 N4 C9 -53.8(2) . . . . ?
C10 C9 N4 C8 -132.91(17) . . . . ?
C10 C9 N4 C12 53.3(2) . . . . ?
C9 C10 O1 C11 58.8(2) . . . . ?
C12 C11 O1 C10 -59.18(19) . . . . ?
C18 C13 P1 C25 -1.36(15) . . . . ?
C14 C13 P1 C25 -178.03(13) . . . . ?
C18 C13 P1 C19 -108.77(14) . . . . ?
C14 C13 P1 C19 74.56(14) . . . . ?
C18 C13 P1 Ag1 125.60(13) . . . . ?
C14 C13 P1 Ag1 -51.07(14) . . . . ?
C30 C25 P1 C13 106.66(13) . . . . ?
C26 C25 P1 C13 -70.63(14) . . . . ?
C30 C25 P1 C19 -145.01(13) . . . . ?
C26 C25 P1 C19 37.71(15) . . . . ?
C30 C25 P1 Ag1 -15.79(14) . . . . ?
C26 C25 P1 Ag1 166.93(11) . . . . ?
C24 C19 P1 C13 -6.77(16) . . . . ?
C20 C19 P1 C13 177.95(12) . . . . ?
C24 C19 P1 C25 -115.18(15) . . . . ?
C20 C19 P1 C25 69.54(14) . . . . ?
C24 C19 P1 Ag1 114.96(14) . . . . ?
C20 C19 P1 Ag1 -60.32(14) . . . . ?
N3 C8 S1 Ag1 13.15(15) . . . . ?
N4 C8 S1 Ag1 -167.15(12) . . . . ?
N3 C8 S1 Ag1 -58.81(15) . . . 2_567 ?
N4 C8 S1 Ag1 120.89(12) . . . 2_567 ?
C13 P1 Ag1 N2 12.78(7) . . . . ?
C25 P1 Ag1 N2 131.96(7) . . . . ?
C19 P1 Ag1 N2 -105.54(7) . . . . ?
C13 P1 Ag1 N1 72.94(6) . . . . ?
C25 P1 Ag1 N1 -167.88(6) . . . . ?
C19 P1 Ag1 N1 -45.38(7) . . . . ?
C13 P1 Ag1 S1 -73.14(6) . . . . ?
C25 P1 Ag1 S1 46.04(6) . . . . ?
C19 P1 Ag1 S1 168.54(6) . . . . ?
C13 P1 Ag1 S1 155.67(5) . . . 2_567 ?
C25 P1 Ag1 S1 -85.15(6) . . . 2_567 ?
C19 P1 Ag1 S1 37.36(6) . . . 2_567 ?
C13 P1 Ag1 Ag1 -133.75(5) . . . 2_567 ?
C25 P1 Ag1 Ag1 -14.57(6) . . . 2_567 ?
C19 P1 Ag1 Ag1 107.94(6) . . . 2_567 ?
C6 N2 Ag1 P1 86.49(12) . . . . ?
N3 N2 Ag1 P1 -96.08(11) . . . . ?
C6 N2 Ag1 N1 13.82(11) . . . . ?
N3 N2 Ag1 N1 -168.75(12) . . . . ?
C6 N2 Ag1 S1 -169.67(13) . . . . ?
N3 N2 Ag1 S1 7.76(10) . . . . ?
C6 N2 Ag1 S1 -61.90(12) . . . 2_567 ?
N3 N2 Ag1 S1 115.53(11) . . . 2_567 ?
C6 N2 Ag1 Ag1 -114.43(12) . . . 2_567 ?
N3 N2 Ag1 Ag1 63.00(11) . . . 2_567 ?
C1 N1 Ag1 P1 52.74(14) . . . . ?
C5 N1 Ag1 P1 -156.45(10) . . . . ?
C1 N1 Ag1 N2 -172.20(15) . . . . ?
C5 N1 Ag1 N2 -21.39(10) . . . . ?
C1 N1 Ag1 S1 -177.11(12) . . . . ?
C5 N1 Ag1 S1 -26.30(13) . . . . ?
C1 N1 Ag1 S1 -67.80(14) . . . 2_567 ?
C5 N1 Ag1 S1 83.01(11) . . . 2_567 ?
C1 N1 Ag1 Ag1 -107.75(14) . . . 2_567 ?
C5 N1 Ag1 Ag1 43.06(12) . . . 2_567 ?
C8 S1 Ag1 P1 121.27(5) . . . . ?
Ag1 S1 Ag1 P1 -136.752(13) 2_567 . . . ?
C8 S1 Ag1 N2 -8.34(6) . . . . ?
Ag1 S1 Ag1 N2 93.64(3) 2_567 . . . ?
C8 S1 Ag1 N1 -3.68(7) . . . . ?
Ag1 S1 Ag1 N1 98.30(5) 2_567 . . . ?
C8 S1 Ag1 S1 -101.98(5) . . . 2_567 ?
Ag1 S1 Ag1 S1 0.0 2_567 . . 2_567 ?
C8 S1 Ag1 Ag1 -101.98(5) . . . 2_567 ?
